data_4343188
loop_
_publ_author_name
'Labios, Liezel A.'
'Heiden, Zachariah M.'
'Mock, Michael T.'

_publ_section_title
;
 Electronic and Steric Influences of Pendant Amine Groups on the
 Protonation of Molybdenum Bis(dinitrogen) Complexes.
;
_journal_issue 9
_journal_name_full 'Inorganic chemistry'
_journal_page_first 4409
_journal_page_last 4422
_journal_paper_doi 10.1021/acs.inorgchem.5b00209
_journal_volume 54
_journal_year 2015
_chemical_formula_moiety 'C59 H66 F3 Mo N4 O3 P4 S, C F3 O3 S, 1.5(C7 H8)'
_chemical_formula_sum 'C70.5 H78 F6 Mo N4 O6 P4 S2'
_chemical_formula_weight 1475.31
_chemical_name_common '[trans-Mo(NNH2)(OTf)(PMePh2)2(P_Et2-PN2, N_Ph2)][OTf]'
_chemical_name_systematic
;
 ?
;
_space_group_IT_number 14
_symmetry_cell_setting monoclinic
_symmetry_space_group_name_Hall '-P 2yn'
_symmetry_space_group_name_H-M 'P 1 21/n 1'
_atom_sites_solution_hydrogens geom
_atom_sites_solution_primary direct
_atom_sites_solution_secondary difmap
_audit_creation_method SHELXL-97
_cell_angle_alpha 90.00
_cell_angle_beta 112.761(2)
_cell_angle_gamma 90.00
_cell_formula_units_Z 4
_cell_length_a 16.5370(8)
_cell_length_b 21.5308(10)
_cell_length_c 20.5235(8)
_cell_measurement_reflns_used 9900
_cell_measurement_temperature 100(2)
_cell_measurement_theta_max 25.42
_cell_measurement_theta_min 2.32
_cell_volume 6738.4(5)
_computing_cell_refinement 'Bruker SAINT'
_computing_data_collection 'Bruker APEX2'
_computing_data_reduction 'Bruker SAINT'
_computing_molecular_graphics 'Bruker SHELXTL'
_computing_publication_material 'Bruker SHELXTL'
_computing_structure_refinement 'SHELXL-97 (Sheldrick, 2008)'
_computing_structure_solution 'SHELXS-97 (Sheldrick, 2008)'
_diffrn_ambient_temperature 100(2)
_diffrn_measured_fraction_theta_full 0.998
_diffrn_measured_fraction_theta_max 0.998
_diffrn_measurement_device_type 'Bruker APEX-II CCD'
_diffrn_measurement_method '\f and \w scans'
_diffrn_radiation_monochromator graphite
_diffrn_radiation_source 'fine-focus sealed tube'
_diffrn_radiation_type MoK\a
_diffrn_radiation_wavelength 0.71073
_diffrn_reflns_av_R_equivalents 0.0318
_diffrn_reflns_av_sigmaI/netI 0.0217
_diffrn_reflns_limit_h_max 19
_diffrn_reflns_limit_h_min -19
_diffrn_reflns_limit_k_max 26
_diffrn_reflns_limit_k_min -26
_diffrn_reflns_limit_l_max 24
_diffrn_reflns_limit_l_min -24
_diffrn_reflns_number 82000
_diffrn_reflns_theta_full 25.44
_diffrn_reflns_theta_max 25.44
_diffrn_reflns_theta_min 1.35
_exptl_absorpt_coefficient_mu 0.424
_exptl_absorpt_correction_T_max 0.9469
_exptl_absorpt_correction_T_min 0.8905
_exptl_absorpt_correction_type multi-scan
_exptl_absorpt_process_details SADABS
_exptl_crystal_colour Yellow
_exptl_crystal_density_diffrn 1.454
_exptl_crystal_density_meas ?
_exptl_crystal_density_method 'not measured'
_exptl_crystal_description Block
_exptl_crystal_F_000 3060
_exptl_crystal_size_max 0.28
_exptl_crystal_size_mid 0.20
_exptl_crystal_size_min 0.13
_platon_squeeze_details
;
 SQUEEZE found two voids containing 6 disordered toluene molecules. 
 Their formula was added to the formula for the unit-cell and their electron 
 density removed.
;
_refine_diff_density_max 0.403
_refine_diff_density_min -0.303
_refine_diff_density_rms 0.046
_refine_ls_extinction_coef 'not measured'
_refine_ls_extinction_method none
_refine_ls_goodness_of_fit_ref 1.046
_refine_ls_hydrogen_treatment mixed
_refine_ls_matrix_type full
_refine_ls_number_parameters 776
_refine_ls_number_reflns 12426
_refine_ls_number_restraints 0
_refine_ls_restrained_S_all 1.046
_refine_ls_R_factor_all 0.0313
_refine_ls_R_factor_gt 0.0260
_refine_ls_shift/su_max 0.004
_refine_ls_shift/su_mean 0.000
_refine_ls_structure_factor_coef Fsqd
_refine_ls_weighting_details 'calc w=1/[\s^2^(Fo^2^)+(0.0252P)^2^+4.3619P] where P=(Fo^2^+2Fc^2^)/3'
_refine_ls_weighting_scheme calc
_refine_ls_wR_factor_gt 0.0626
_refine_ls_wR_factor_ref 0.0643
_reflns_number_gt 10866
_reflns_number_total 12426
_reflns_threshold_expression >2sigma(I)
_cod_data_source_file ic5b00209_si_001.cif
_cod_data_source_block ll_007
_cod_depositor_comments
;
The following automatic conversions were performed:

'_symmetry_cell_setting' value 'Monoclinic' changed to 'monoclinic'
according to
/usr/data/users/saulius/crontab/automatic-downloads/current/ACS/lib/dictionaries/cif_core.dic
dictionary named 'cif_core.dic' version 2.4.2 from 2011-04-26.

'_exptl_crystal_density_meas' value 'not measured' was changed to '?'
- the value is perceived as not measured.

Automatic conversion script
Id: cif_fix_values 3271 2015-04-21 07:52:19Z andrius 
;
_cod_original_sg_symbol_H-M P2(1)/n
_cod_original_formula_sum 'C70.50 H78 F6 Mo N4 O6 P4 S2'
_cod_database_code 4343188

loop_
_symmetry_equiv_pos_as_xyz
'x, y, z'
'-x+1/2, y+1/2, -z+1/2'
'-x, -y, -z'
'x-1/2, -y-1/2, z-1/2'

loop_
_atom_site_label
_atom_site_type_symbol
_atom_site_fract_x
_atom_site_fract_y
_atom_site_fract_z
_atom_site_U_iso_or_equiv
_atom_site_adp_type
_atom_site_occupancy
_atom_site_symmetry_multiplicity
_atom_site_calc_flag
_atom_site_refinement_flags
_atom_site_disorder_assembly
_atom_site_disorder_group
C1 C 0.42462(11) 0.20414(8) 0.68980(9) 0.0210(4) Uani 1 1 d . . .
H1A H 0.4171 0.2470 0.7039 0.025 Uiso 1 1 calc R . .
H1B H 0.4598 0.2066 0.6603 0.025 Uiso 1 1 calc R . .
C2 C 0.26166(12) 0.20240(8) 0.65094(9) 0.0213(4) Uani 1 1 d . . .
C3 C 0.17971(12) 0.18847(9) 0.59834(9) 0.0253(4) Uani 1 1 d . . .
H3 H 0.1763 0.1618 0.5605 0.030 Uiso 1 1 calc R . .
C4 C 0.10365(13) 0.21310(10) 0.60075(11) 0.0327(5) Uani 1 1 d . . .
H4 H 0.0487 0.2033 0.5644 0.039 Uiso 1 1 calc R . .
C5 C 0.10662(13) 0.25182(11) 0.65549(12) 0.0385(5) Uani 1 1 d . . .
H5 H 0.0544 0.2691 0.6567 0.046 Uiso 1 1 calc R . .
C6 C 0.18738(13) 0.26488(10) 0.70849(11) 0.0353(5) Uani 1 1 d . . .
H6 H 0.1901 0.2910 0.7466 0.042 Uiso 1 1 calc R . .
C7 C 0.26404(12) 0.24053(9) 0.70691(10) 0.0261(4) Uani 1 1 d . . .
H7 H 0.3186 0.2498 0.7440 0.031 Uiso 1 1 calc R . .
C8 C 0.33410(11) 0.13547(9) 0.59305(9) 0.0238(4) Uani 1 1 d . . .
C9 C 0.36080(12) 0.15119(11) 0.53868(10) 0.0308(5) Uani 1 1 d . . .
H9 H 0.3810 0.1920 0.5358 0.037 Uiso 1 1 calc R . .
C10 C 0.35772(13) 0.10662(12) 0.48841(10) 0.0394(6) Uani 1 1 d . . .
H10 H 0.3759 0.1172 0.4512 0.047 Uiso 1 1 calc R . .
C11 C 0.32859(14) 0.04760(12) 0.49228(11) 0.0414(6) Uani 1 1 d . . .
H11 H 0.3280 0.0173 0.4585 0.050 Uiso 1 1 calc R . .
C12 C 0.30012(13) 0.03219(11) 0.54511(11) 0.0361(5) Uani 1 1 d . . .
H12 H 0.2791 -0.0085 0.5473 0.043 Uiso 1 1 calc R . .
C13 C 0.30219(12) 0.07616(9) 0.59498(10) 0.0277(4) Uani 1 1 d . . .
H13 H 0.2816 0.0656 0.6308 0.033 Uiso 1 1 calc R . .
C14 C 0.52921(11) 0.21954(8) 0.84193(9) 0.0209(4) Uani 1 1 d . . .
H14A H 0.5506 0.1986 0.8885 0.025 Uiso 1 1 calc R . .
H14B H 0.5802 0.2404 0.8375 0.025 Uiso 1 1 calc R . .
C15 C 0.42156(11) 0.26182(8) 0.88893(9) 0.0208(4) Uani 1 1 d . . .
C16 C 0.35782(13) 0.30636(10) 0.88374(11) 0.0313(5) Uani 1 1 d . . .
H16 H 0.3451 0.3380 0.8489 0.038 Uiso 1 1 calc R . .
C17 C 0.31316(15) 0.30524(10) 0.92816(12) 0.0378(5) Uani 1 1 d . . .
H17 H 0.2704 0.3361 0.9239 0.045 Uiso 1 1 calc R . .
C18 C 0.33035(14) 0.25964(10) 0.97851(11) 0.0348(5) Uani 1 1 d . . .
H18 H 0.3000 0.2589 1.0094 0.042 Uiso 1 1 calc R . .
C19 C 0.39209(14) 0.21495(10) 0.98371(11) 0.0336(5) Uani 1 1 d . . .
H19 H 0.4039 0.1832 1.0183 0.040 Uiso 1 1 calc R . .
C20 C 0.43752(13) 0.21546(9) 0.93909(10) 0.0268(4) Uani 1 1 d . . .
H20 H 0.4795 0.1840 0.9431 0.032 Uiso 1 1 calc R . .
C21 C 0.49930(12) 0.32972(9) 0.84124(10) 0.0235(4) Uani 1 1 d . . .
C22 C 0.45430(15) 0.37053(10) 0.78847(12) 0.0362(5) Uani 1 1 d . . .
H22 H 0.4025 0.3578 0.7504 0.043 Uiso 1 1 calc R . .
C23 C 0.4858(2) 0.43147(11) 0.79150(16) 0.0560(7) Uani 1 1 d . . .
H23 H 0.4549 0.4603 0.7555 0.067 Uiso 1 1 calc R . .
C24 C 0.5609(2) 0.44942(13) 0.84613(18) 0.0638(9) Uani 1 1 d . . .
H24 H 0.5816 0.4908 0.8480 0.077 Uiso 1 1 calc R . .
C25 C 0.60599(19) 0.40853(14) 0.89750(16) 0.0588(8) Uani 1 1 d . . .
H25 H 0.6585 0.4212 0.9349 0.071 Uiso 1 1 calc R . .
C26 C 0.57599(14) 0.34891(11) 0.89569(12) 0.0395(5) Uani 1 1 d . . .
H26 H 0.6079 0.3205 0.9320 0.047 Uiso 1 1 calc R . .
C27 C 0.40446(11) 0.11530(8) 0.78974(9) 0.0207(4) Uani 1 1 d . . .
H27A H 0.3737 0.1436 0.8105 0.025 Uiso 1 1 calc R . .
H27B H 0.3609 0.0995 0.7445 0.025 Uiso 1 1 calc R . .
C28 C 0.44259(12) 0.06104(8) 0.83974(9) 0.0232(4) Uani 1 1 d . . .
H28A H 0.3943 0.0337 0.8394 0.028 Uiso 1 1 calc R . .
H28B H 0.4731 0.0770 0.8884 0.028 Uiso 1 1 calc R . .
C29 C 0.56672(16) -0.04051(10) 0.88716(11) 0.0354(5) Uani 1 1 d . . .
H29A H 0.5797 -0.0794 0.8674 0.043 Uiso 1 1 calc R . .
H29B H 0.6232 -0.0238 0.9208 0.043 Uiso 1 1 calc R . .
C30 C 0.5101(2) -0.05688(13) 0.92879(15) 0.0663(9) Uani 1 1 d . . .
H30A H 0.4937 -0.0187 0.9466 0.099 Uiso 1 1 calc R . .
H30B H 0.5435 -0.0839 0.9686 0.099 Uiso 1 1 calc R . .
H30C H 0.4571 -0.0785 0.8978 0.099 Uiso 1 1 calc R . .
C31 C 0.45076(15) -0.02914(10) 0.73698(11) 0.0291(4) Uani 1 1 d . . .
H31A H 0.4037 -0.0017 0.7058 0.035 Uiso 0.60 1 calc PR A 1
H31B H 0.4866 -0.0422 0.7103 0.035 Uiso 0.60 1 calc PR A 1
H31C H 0.429(3) 0.005(3) 0.698(3) 0.035 Uiso 0.40 1 d P B 2
H31D H 0.491(4) -0.050(3) 0.729(3) 0.035 Uiso 0.40 1 d P C 2
C32 C 0.4085(3) -0.0871(2) 0.7543(3) 0.0444(12) Uani 0.60 1 d P D 1
H32A H 0.3731 -0.0748 0.7810 0.067 Uiso 0.60 1 calc PR D 1
H32B H 0.4545 -0.1159 0.7827 0.067 Uiso 0.60 1 calc PR D 1
H32C H 0.3710 -0.1075 0.7103 0.067 Uiso 0.60 1 calc PR D 1
C32A C 0.3669(5) -0.0637(4) 0.7349(4) 0.0415(16) Uani 0.40 1 d P D 2
H32D H 0.3390 -0.0849 0.6893 0.062 Uiso 0.40 1 calc PR D 2
H32E H 0.3258 -0.0336 0.7407 0.062 Uiso 0.40 1 calc PR D 2
H32F H 0.3831 -0.0943 0.7731 0.062 Uiso 0.40 1 calc PR D 2
C33 C 0.73022(12) -0.00984(9) 0.70104(9) 0.0232(4) Uani 1 1 d . . .
H33A H 0.7491 0.0259 0.6808 0.035 Uiso 1 1 calc R . .
H33B H 0.6701 -0.0212 0.6703 0.035 Uiso 1 1 calc R . .
H33C H 0.7694 -0.0450 0.7050 0.035 Uiso 1 1 calc R . .
C34 C 0.72387(12) -0.06720(8) 0.82132(9) 0.0223(4) Uani 1 1 d . . .
C35 C 0.66267(13) -0.10798(9) 0.77518(10) 0.0275(4) Uani 1 1 d . . .
H35 H 0.6286 -0.0952 0.7282 0.033 Uiso 1 1 calc R . .
C36 C 0.65104(15) -0.16692(9) 0.79720(11) 0.0351(5) Uani 1 1 d . . .
H36 H 0.6089 -0.1942 0.7655 0.042 Uiso 1 1 calc R . .
C37 C 0.70078(16) -0.18597(10) 0.86535(11) 0.0395(5) Uani 1 1 d . . .
H37 H 0.6935 -0.2266 0.8804 0.047 Uiso 1 1 calc R . .
C38 C 0.76096(15) -0.14599(10) 0.91144(11) 0.0394(5) Uani 1 1 d . . .
H38 H 0.7947 -0.1591 0.9584 0.047 Uiso 1 1 calc R . .
C39 C 0.77293(14) -0.08666(10) 0.89007(10) 0.0308(4) Uani 1 1 d . . .
H39 H 0.8145 -0.0594 0.9223 0.037 Uiso 1 1 calc R . .
C40 C 0.84940(12) 0.02987(8) 0.83819(9) 0.0224(4) Uani 1 1 d . . .
C41 C 0.87636(14) 0.05274(12) 0.90625(11) 0.0424(6) Uani 1 1 d . . .
H41 H 0.8345 0.0583 0.9270 0.051 Uiso 1 1 calc R . .
C42 C 0.96323(15) 0.06768(14) 0.94474(12) 0.0534(7) Uani 1 1 d . . .
H42 H 0.9803 0.0832 0.9915 0.064 Uiso 1 1 calc R . .
C43 C 1.02492(14) 0.06026(12) 0.91599(11) 0.0413(5) Uani 1 1 d . . .
H43 H 1.0847 0.0701 0.9426 0.050 Uiso 1 1 calc R . .
C44 C 0.99893(14) 0.03835(11) 0.84817(12) 0.0396(5) Uani 1 1 d . . .
H44 H 1.0410 0.0335 0.8275 0.048 Uiso 1 1 calc R . .
C45 C 0.91224(13) 0.02318(10) 0.80945(10) 0.0302(4) Uani 1 1 d . . .
H45 H 0.8955 0.0080 0.7626 0.036 Uiso 1 1 calc R . .
C46 C 0.77624(12) 0.21128(10) 0.84345(9) 0.0278(4) Uani 1 1 d . . .
H46A H 0.8183 0.1805 0.8726 0.042 Uiso 1 1 calc R . .
H46B H 0.7393 0.2255 0.8681 0.042 Uiso 1 1 calc R . .
H46C H 0.8080 0.2467 0.8349 0.042 Uiso 1 1 calc R . .
C47 C 0.78613(11) 0.16135(8) 0.71785(9) 0.0194(4) Uani 1 1 d . . .
C48 C 0.87547(12) 0.17275(9) 0.75305(10) 0.0262(4) Uani 1 1 d . . .
H48 H 0.8974 0.1872 0.8005 0.031 Uiso 1 1 calc R . .
C49 C 0.93289(13) 0.16309(10) 0.71927(12) 0.0350(5) Uani 1 1 d . . .
H49 H 0.9937 0.1712 0.7437 0.042 Uiso 1 1 calc R . .
C50 C 0.90227(14) 0.14188(10) 0.65076(12) 0.0350(5) Uani 1 1 d . . .
H50 H 0.9417 0.1358 0.6278 0.042 Uiso 1 1 calc R . .
C51 C 0.81399(13) 0.12940(9) 0.61536(10) 0.0294(4) Uani 1 1 d . . .
H51 H 0.7927 0.1145 0.5681 0.035 Uiso 1 1 calc R . .
C52 C 0.75657(12) 0.13874(9) 0.64891(10) 0.0243(4) Uani 1 1 d . . .
H52 H 0.6961 0.1296 0.6245 0.029 Uiso 1 1 calc R . .
C53 C 0.64554(11) 0.24274(8) 0.70824(9) 0.0194(4) Uani 1 1 d . . .
C54 C 0.59388(11) 0.23628(9) 0.63617(9) 0.0227(4) Uani 1 1 d . . .
H54 H 0.5932 0.1979 0.6132 0.027 Uiso 1 1 calc R . .
C55 C 0.54365(12) 0.28549(9) 0.59806(10) 0.0274(4) Uani 1 1 d . . .
H55 H 0.5096 0.2809 0.5490 0.033 Uiso 1 1 calc R . .
C56 C 0.54297(13) 0.34119(9) 0.63124(11) 0.0298(4) Uani 1 1 d . . .
H56 H 0.5073 0.3745 0.6054 0.036 Uiso 1 1 calc R . .
C57 C 0.59417(13) 0.34811(9) 0.70185(11) 0.0308(4) Uani 1 1 d . . .
H57 H 0.5943 0.3866 0.7245 0.037 Uiso 1 1 calc R . .
C58 C 0.64547(12) 0.29960(9) 0.74032(10) 0.0251(4) Uani 1 1 d . . .
H58 H 0.6809 0.3052 0.7890 0.030 Uiso 1 1 calc R . .
C59 C 0.76042(14) 0.16501(11) 1.01272(10) 0.0382(5) Uani 1 1 d . . .
C60 C 0.04368(14) 0.29993(10) 0.91552(11) 0.0365(5) Uani 1 1 d . . .
N1 N 0.56381(9) 0.06938(7) 0.68782(7) 0.0171(3) Uani 1 1 d . D .
N2 N 0.52710(11) 0.05108(9) 0.62209(8) 0.0250(4) Uani 1 1 d . . .
N3 N 0.33886(9) 0.18002(7) 0.64635(8) 0.0218(3) Uani 1 1 d . . .
N4 N 0.46668(9) 0.26761(7) 0.84214(7) 0.0201(3) Uani 1 1 d . . .
O1 O 0.68016(8) 0.11365(6) 0.89140(6) 0.0238(3) Uani 1 1 d . D .
O2 O 0.61328(9) 0.10667(7) 0.97752(7) 0.0345(3) Uani 1 1 d . . .
O3 O 0.74497(10) 0.04657(7) 0.99331(7) 0.0411(4) Uani 1 1 d . . .
O4 O 0.15242(9) 0.38985(7) 0.94619(8) 0.0398(4) Uani 1 1 d . . .
O5 O 0.06418(9) 0.37675(7) 1.01597(7) 0.0322(3) Uani 1 1 d . . .
O6 O -0.00331(9) 0.41481(6) 0.89592(7) 0.0316(3) Uani 1 1 d . . .
F1 F 0.72142(8) 0.21930(6) 0.98860(6) 0.0441(3) Uani 1 1 d . . .
F2 F 0.83731(8) 0.16516(7) 1.00602(6) 0.0485(3) Uani 1 1 d . . .
F3 F 0.77587(9) 0.16116(7) 1.08107(6) 0.0568(4) Uani 1 1 d . . .
F4 F 0.10319(9) 0.26093(6) 0.95793(7) 0.0472(3) Uani 1 1 d . . .
F5 F 0.04313(11) 0.29361(7) 0.85116(7) 0.0629(4) Uani 1 1 d . . .
F6 F -0.03433(9) 0.28158(7) 0.91377(9) 0.0597(4) Uani 1 1 d . . .
S1 S 0.69197(3) 0.10004(2) 0.96489(2) 0.02721(11) Uani 1 1 d . . .
S2 S 0.06732(3) 0.37964(2) 0.94689(2) 0.02313(10) Uani 1 1 d . . .
Mo1 Mo 0.613557(9) 0.088753(7) 0.776905(7) 0.01520(4) Uani 1 1 d . . .
P1 P 0.48990(3) 0.15887(2) 0.77262(2) 0.01705(9) Uani 1 1 d . D .
P2 P 0.52030(3) 0.01555(2) 0.81452(2) 0.02161(10) Uani 1 1 d . D .
P3 P 0.73395(3) 0.01052(2) 0.78869(2) 0.01899(10) Uani 1 1 d . D .
P4 P 0.70761(3) 0.17623(2) 0.75947(2) 0.01832(10) Uani 1 1 d . D .
H2A H 0.5282(14) 0.0743(10) 0.5898(12) 0.031(6) Uiso 1 1 d . . .
H2B H 0.5075(15) 0.0136(12) 0.6128(12) 0.039(7) Uiso 1 1 d . . .

loop_
_atom_site_aniso_label
_atom_site_aniso_U_11
_atom_site_aniso_U_22
_atom_site_aniso_U_33
_atom_site_aniso_U_23
_atom_site_aniso_U_13
_atom_site_aniso_U_12
C1 0.0173(9) 0.0221(10) 0.0236(9) 0.0015(7) 0.0078(7) 0.0004(7)
C2 0.0210(9) 0.0205(9) 0.0233(9) 0.0038(7) 0.0098(7) 0.0026(7)
C3 0.0242(10) 0.0278(10) 0.0232(9) 0.0008(8) 0.0083(8) 0.0019(8)
C4 0.0196(10) 0.0385(12) 0.0360(11) 0.0018(9) 0.0063(8) 0.0033(9)
C5 0.0224(11) 0.0420(13) 0.0513(13) -0.0047(10) 0.0146(10) 0.0108(9)
C6 0.0320(11) 0.0351(12) 0.0405(12) -0.0093(9) 0.0160(9) 0.0061(9)
C7 0.0220(10) 0.0260(10) 0.0290(10) -0.0015(8) 0.0083(8) 0.0011(8)
C8 0.0158(9) 0.0340(11) 0.0195(9) -0.0021(8) 0.0046(7) 0.0040(8)
C9 0.0199(10) 0.0479(13) 0.0225(9) 0.0009(9) 0.0059(8) 0.0003(9)
C10 0.0220(10) 0.0757(18) 0.0204(10) -0.0049(10) 0.0081(8) 0.0035(11)
C11 0.0273(11) 0.0639(17) 0.0292(11) -0.0203(11) 0.0065(9) 0.0057(11)
C12 0.0287(11) 0.0398(13) 0.0326(11) -0.0116(9) 0.0040(9) 0.0023(9)
C13 0.0237(10) 0.0338(12) 0.0236(9) -0.0028(8) 0.0069(8) 0.0026(8)
C14 0.0171(9) 0.0231(10) 0.0234(9) -0.0049(7) 0.0087(7) 0.0010(7)
C15 0.0206(9) 0.0208(9) 0.0226(9) -0.0046(7) 0.0100(7) -0.0011(7)
C16 0.0351(11) 0.0280(11) 0.0378(11) 0.0067(9) 0.0218(9) 0.0094(9)
C17 0.0410(13) 0.0346(12) 0.0500(13) 0.0001(10) 0.0311(11) 0.0094(10)
C18 0.0426(12) 0.0352(12) 0.0379(11) -0.0043(9) 0.0278(10) -0.0027(10)
C19 0.0458(13) 0.0290(11) 0.0311(11) 0.0030(8) 0.0204(10) -0.0017(10)
C20 0.0309(11) 0.0229(10) 0.0279(10) -0.0020(8) 0.0127(8) 0.0022(8)
C21 0.0276(10) 0.0223(10) 0.0280(9) -0.0073(8) 0.0188(8) -0.0016(8)
C22 0.0472(13) 0.0272(11) 0.0407(12) 0.0025(9) 0.0242(10) 0.0022(10)
C23 0.092(2) 0.0282(13) 0.0743(18) 0.0139(12) 0.0608(18) 0.0100(14)
C24 0.100(2) 0.0360(15) 0.096(2) -0.0349(16) 0.083(2) -0.0357(16)
C25 0.0610(17) 0.0574(18) 0.0725(19) -0.0366(16) 0.0417(15) -0.0330(15)
C26 0.0370(12) 0.0425(13) 0.0417(12) -0.0199(10) 0.0183(10) -0.0118(10)
C27 0.0194(9) 0.0224(10) 0.0229(9) -0.0029(7) 0.0110(7) -0.0018(7)
C28 0.0308(10) 0.0206(10) 0.0252(9) -0.0027(7) 0.0183(8) -0.0028(8)
C29 0.0593(14) 0.0251(11) 0.0334(11) 0.0078(9) 0.0306(10) 0.0119(10)
C30 0.119(3) 0.0502(16) 0.0661(17) 0.0344(14) 0.0759(19) 0.0437(17)
C31 0.0379(12) 0.0247(11) 0.0325(11) -0.0082(8) 0.0223(9) -0.0091(9)
C32 0.058(3) 0.036(3) 0.051(3) -0.016(2) 0.034(3) -0.025(2)
C32A 0.044(4) 0.040(4) 0.044(4) -0.007(3) 0.022(3) -0.018(3)
C33 0.0265(10) 0.0260(10) 0.0182(8) -0.0011(7) 0.0097(7) 0.0055(8)
C34 0.0269(10) 0.0215(9) 0.0216(9) 0.0006(7) 0.0128(8) 0.0088(8)
C35 0.0361(11) 0.0236(10) 0.0248(9) -0.0002(8) 0.0141(8) 0.0061(8)
C36 0.0538(14) 0.0218(11) 0.0368(11) -0.0051(9) 0.0254(10) 0.0024(9)
C37 0.0687(16) 0.0215(11) 0.0399(12) 0.0072(9) 0.0336(12) 0.0127(10)
C38 0.0540(14) 0.0395(13) 0.0288(11) 0.0135(9) 0.0206(10) 0.0210(11)
C39 0.0351(11) 0.0336(11) 0.0241(10) 0.0041(8) 0.0121(8) 0.0105(9)
C40 0.0229(9) 0.0201(9) 0.0225(9) 0.0000(7) 0.0070(7) 0.0064(7)
C41 0.0273(11) 0.0691(17) 0.0284(11) -0.0160(11) 0.0082(9) 0.0088(11)
C42 0.0327(13) 0.089(2) 0.0301(12) -0.0272(12) 0.0028(10) 0.0057(13)
C43 0.0261(11) 0.0535(15) 0.0366(12) -0.0100(10) 0.0035(9) -0.0019(10)
C44 0.0280(11) 0.0523(15) 0.0426(12) -0.0121(11) 0.0182(10) -0.0071(10)
C45 0.0300(11) 0.0322(11) 0.0300(10) -0.0086(8) 0.0132(9) -0.0031(9)
C46 0.0220(10) 0.0345(11) 0.0233(9) -0.0083(8) 0.0049(8) -0.0031(8)
C47 0.0182(9) 0.0163(9) 0.0254(9) 0.0019(7) 0.0104(7) 0.0005(7)
C48 0.0210(10) 0.0238(10) 0.0327(10) 0.0017(8) 0.0093(8) -0.0012(8)
C49 0.0218(10) 0.0339(12) 0.0522(13) 0.0022(10) 0.0176(10) -0.0001(9)
C50 0.0357(12) 0.0291(11) 0.0541(13) 0.0040(10) 0.0327(11) 0.0042(9)
C51 0.0382(12) 0.0249(11) 0.0316(10) 0.0017(8) 0.0207(9) 0.0049(9)
C52 0.0222(9) 0.0239(10) 0.0277(9) 0.0004(8) 0.0107(8) 0.0015(8)
C53 0.0163(9) 0.0209(9) 0.0239(9) -0.0009(7) 0.0109(7) -0.0026(7)
C54 0.0210(9) 0.0239(10) 0.0244(9) -0.0030(7) 0.0101(7) 0.0002(8)
C55 0.0251(10) 0.0338(11) 0.0251(9) 0.0044(8) 0.0116(8) 0.0021(8)
C56 0.0308(11) 0.0242(10) 0.0398(11) 0.0107(9) 0.0195(9) 0.0060(8)
C57 0.0352(11) 0.0219(10) 0.0418(12) -0.0040(8) 0.0219(10) -0.0014(8)
C58 0.0266(10) 0.0244(10) 0.0258(9) -0.0033(8) 0.0118(8) -0.0019(8)
C59 0.0333(12) 0.0544(15) 0.0225(10) -0.0121(10) 0.0061(9) 0.0073(10)
C60 0.0368(12) 0.0339(12) 0.0349(11) -0.0024(9) 0.0096(9) -0.0003(10)
N1 0.0154(7) 0.0189(8) 0.0180(7) -0.0003(6) 0.0077(6) -0.0002(6)
N2 0.0318(9) 0.0263(10) 0.0148(8) -0.0032(7) 0.0066(7) -0.0065(7)
N3 0.0159(7) 0.0269(9) 0.0227(7) -0.0027(6) 0.0075(6) 0.0010(6)
N4 0.0200(8) 0.0190(8) 0.0242(8) -0.0026(6) 0.0118(6) 0.0016(6)
O1 0.0251(7) 0.0295(7) 0.0155(6) -0.0039(5) 0.0065(5) 0.0026(6)
O2 0.0368(8) 0.0459(9) 0.0257(7) -0.0005(6) 0.0177(6) 0.0068(7)
O3 0.0516(10) 0.0474(10) 0.0224(7) 0.0061(6) 0.0122(7) 0.0233(8)
O4 0.0323(8) 0.0346(9) 0.0615(10) 0.0011(7) 0.0280(7) -0.0006(7)
O5 0.0334(8) 0.0419(9) 0.0199(6) 0.0037(6) 0.0089(6) 0.0118(6)
O6 0.0367(8) 0.0337(8) 0.0256(7) 0.0094(6) 0.0132(6) 0.0098(6)
F1 0.0435(7) 0.0429(8) 0.0405(7) -0.0184(6) 0.0102(6) 0.0013(6)
F2 0.0271(7) 0.0754(10) 0.0349(7) -0.0188(6) 0.0031(5) -0.0005(6)
F3 0.0597(9) 0.0852(11) 0.0183(6) -0.0188(6) 0.0070(6) 0.0065(8)
F4 0.0506(8) 0.0274(7) 0.0583(8) 0.0056(6) 0.0152(7) 0.0088(6)
F5 0.0898(12) 0.0570(10) 0.0368(8) -0.0155(7) 0.0189(8) 0.0115(8)
F6 0.0381(8) 0.0453(9) 0.0852(11) -0.0069(8) 0.0123(7) -0.0147(7)
S1 0.0304(3) 0.0355(3) 0.0152(2) -0.00176(19) 0.00829(19) 0.0096(2)
S2 0.0242(2) 0.0240(2) 0.0233(2) 0.00286(18) 0.01154(18) 0.00309(19)
Mo1 0.01627(8) 0.01648(8) 0.01340(7) -0.00121(5) 0.00634(6) 0.00150(6)
P1 0.0167(2) 0.0176(2) 0.0186(2) -0.00142(17) 0.00873(17) 0.00047(17)
P2 0.0312(3) 0.0176(2) 0.0217(2) -0.00006(18) 0.0165(2) 0.00110(19)
P3 0.0216(2) 0.0199(2) 0.0157(2) -0.00049(17) 0.00742(18) 0.00504(18)
P4 0.0156(2) 0.0205(2) 0.0181(2) -0.00323(17) 0.00566(17) -0.00100(18)

loop_
_atom_type_symbol
_atom_type_description
_atom_type_scat_dispersion_real
_atom_type_scat_dispersion_imag
_atom_type_scat_source
C C 0.0033 0.0016 'International Tables Vol C Tables 4.2.6.8 and 6.1.1.4'
H H 0.0000 0.0000 'International Tables Vol C Tables 4.2.6.8 and 6.1.1.4'
N N 0.0061 0.0033 'International Tables Vol C Tables 4.2.6.8 and 6.1.1.4'
O O 0.0106 0.0060 'International Tables Vol C Tables 4.2.6.8 and 6.1.1.4'
F F 0.0171 0.0103 'International Tables Vol C Tables 4.2.6.8 and 6.1.1.4'
S S 0.1246 0.1234 'International Tables Vol C Tables 4.2.6.8 and 6.1.1.4'
Mo Mo -1.6832 0.6857 'International Tables Vol C Tables 4.2.6.8 and 6.1.1.4'
P P 0.1023 0.0942 'International Tables Vol C Tables 4.2.6.8 and 6.1.1.4'

loop_
_geom_angle_atom_site_label_1
_geom_angle_atom_site_label_2
_geom_angle_atom_site_label_3
_geom_angle
N3 C1 P1 116.78(12)
N3 C1 H1A 108.1
P1 C1 H1A 108.1
N3 C1 H1B 108.1
P1 C1 H1B 108.1
H1A C1 H1B 107.3
C3 C2 C7 118.01(17)
C3 C2 N3 120.66(16)
C7 C2 N3 121.30(16)
C4 C3 C2 120.85(18)
C4 C3 H3 119.6
C2 C3 H3 119.6
C3 C4 C5 120.83(19)
C3 C4 H4 119.6
C5 C4 H4 119.6
C4 C5 C6 118.68(19)
C4 C5 H5 120.7
C6 C5 H5 120.7
C7 C6 C5 121.19(19)
C7 C6 H6 119.4
C5 C6 H6 119.4
C6 C7 C2 120.41(18)
C6 C7 H7 119.8
C2 C7 H7 119.8
C13 C8 C9 119.27(18)
C13 C8 N3 120.19(16)
C9 C8 N3 120.54(18)
C8 C9 C10 119.6(2)
C8 C9 H9 120.2
C10 C9 H9 120.2
C11 C10 C9 120.5(2)
C11 C10 H10 119.8
C9 C10 H10 119.8
C10 C11 C12 120.2(2)
C10 C11 H11 119.9
C12 C11 H11 119.9
C11 C12 C13 119.9(2)
C11 C12 H12 120.1
C13 C12 H12 120.1
C12 C13 C8 120.58(19)
C12 C13 H13 119.7
C8 C13 H13 119.7
N4 C14 P1 117.52(12)
N4 C14 H14A 107.9
P1 C14 H14A 107.9
N4 C14 H14B 107.9
P1 C14 H14B 107.9
H14A C14 H14B 107.2
C20 C15 C16 118.20(17)
C20 C15 N4 124.27(16)
C16 C15 N4 117.53(16)
C17 C16 C15 121.25(19)
C17 C16 H16 119.4
C15 C16 H16 119.4
C18 C17 C16 120.2(2)
C18 C17 H17 119.9
C16 C17 H17 119.9
C17 C18 C19 119.29(19)
C17 C18 H18 120.4
C19 C18 H18 120.4
C18 C19 C20 121.11(19)
C18 C19 H19 119.4
C20 C19 H19 119.4
C15 C20 C19 119.95(18)
C15 C20 H20 120.0
C19 C20 H20 120.0
C22 C21 C26 119.5(2)
C22 C21 N4 120.84(17)
C26 C21 N4 119.61(18)
C21 C22 C23 119.1(2)
C21 C22 H22 120.5
C23 C22 H22 120.5
C24 C23 C22 120.3(3)
C24 C23 H23 119.9
C22 C23 H23 119.9
C25 C24 C23 120.4(2)
C25 C24 H24 119.8
C23 C24 H24 119.8
C24 C25 C26 120.2(3)
C24 C25 H25 119.9
C26 C25 H25 119.9
C25 C26 C21 120.5(2)
C25 C26 H26 119.7
C21 C26 H26 119.7
C28 C27 P1 111.84(12)
C28 C27 H27A 109.2
P1 C27 H27A 109.2
C28 C27 H27B 109.2
P1 C27 H27B 109.2
H27A C27 H27B 107.9
C27 C28 P2 111.77(12)
C27 C28 H28A 109.3
P2 C28 H28A 109.3
C27 C28 H28B 109.3
P2 C28 H28B 109.3
H28A C28 H28B 107.9
C30 C29 P2 116.71(16)
C30 C29 H29A 108.1
P2 C29 H29A 108.1
C30 C29 H29B 108.1
P2 C29 H29B 108.1
H29A C29 H29B 107.3
C29 C30 H30A 109.5
C29 C30 H30B 109.5
H30A C30 H30B 109.5
C29 C30 H30C 109.5
H30A C30 H30C 109.5
H30B C30 H30C 109.5
C32 C31 C32A 30.8(3)
C32 C31 P2 114.4(2)
C32A C31 P2 121.8(3)
C32 C31 H31A 108.7
C32A C31 H31A 78.3
P2 C31 H31A 108.7
C32 C31 H31B 108.7
C32A C31 H31B 124.4
P2 C31 H31B 108.7
H31A C31 H31B 107.6
C32 C31 H31C 134(3)
C32A C31 H31C 106(3)
P2 C31 H31C 102(3)
H31A C31 H31C 29.5
H31B C31 H31C 83.4
C32 C31 H31D 94(4)
C32A C31 H31D 119(4)
P2 C31 H31D 100(4)
H31A C31 H31D 130.7
H31B C31 H31D 23.5
H31C C31 H31D 107(5)
C31 C32 H32A 109.5
C31 C32 H32B 109.5
C31 C32 H32C 109.5
C31 C32A H32D 109.5
C31 C32A H32E 109.5
H32D C32A H32E 109.5
C31 C32A H32F 109.5
H32D C32A H32F 109.5
H32E C32A H32F 109.5
P3 C33 H33A 109.5
P3 C33 H33B 109.5
H33A C33 H33B 109.5
P3 C33 H33C 109.5
H33A C33 H33C 109.5
H33B C33 H33C 109.5
C39 C34 C35 118.89(18)
C39 C34 P3 123.02(15)
C35 C34 P3 118.07(14)
C36 C35 C34 120.70(18)
C36 C35 H35 119.7
C34 C35 H35 119.7
C37 C36 C35 119.9(2)
C37 C36 H36 120.1
C35 C36 H36 120.1
C38 C37 C36 119.9(2)
C38 C37 H37 120.1
C36 C37 H37 120.1
C37 C38 C39 120.74(19)
C37 C38 H38 119.6
C39 C38 H38 119.6
C38 C39 C34 119.9(2)
C38 C39 H39 120.1
C34 C39 H39 120.1
C41 C40 C45 117.71(18)
C41 C40 P3 120.09(15)
C45 C40 P3 122.19(14)
C40 C41 C42 121.2(2)
C40 C41 H41 119.4
C42 C41 H41 119.4
C43 C42 C41 120.5(2)
C43 C42 H42 119.7
C41 C42 H42 119.7
C42 C43 C44 118.9(2)
C42 C43 H43 120.5
C44 C43 H43 120.5
C43 C44 C45 120.8(2)
C43 C44 H44 119.6
C45 C44 H44 119.6
C44 C45 C40 120.80(18)
C44 C45 H45 119.6
C40 C45 H45 119.6
P4 C46 H46A 109.5
P4 C46 H46B 109.5
H46A C46 H46B 109.5
P4 C46 H46C 109.5
H46A C46 H46C 109.5
H46B C46 H46C 109.5
C48 C47 C52 118.24(16)
C48 C47 P4 121.79(14)
C52 C47 P4 119.96(13)
C49 C48 C47 120.45(18)
C49 C48 H48 119.8
C47 C48 H48 119.8
C50 C49 C48 120.46(19)
C50 C49 H49 119.8
C48 C49 H49 119.8
C49 C50 C51 119.88(18)
C49 C50 H50 120.1
C51 C50 H50 120.1
C50 C51 C52 119.86(19)
C50 C51 H51 120.1
C52 C51 H51 120.1
C51 C52 C47 121.07(18)
C51 C52 H52 119.5
C47 C52 H52 119.5
C58 C53 C54 118.42(17)
C58 C53 P4 121.21(13)
C54 C53 P4 120.31(14)
C55 C54 C53 120.51(17)
C55 C54 H54 119.7
C53 C54 H54 119.7
C56 C55 C54 120.18(18)
C56 C55 H55 119.9
C54 C55 H55 119.9
C57 C56 C55 119.65(18)
C57 C56 H56 120.2
C55 C56 H56 120.2
C56 C57 C58 120.74(18)
C56 C57 H57 119.6
C58 C57 H57 119.6
C57 C58 C53 120.46(17)
C57 C58 H58 119.8
C53 C58 H58 119.8
F3 C59 F2 107.95(16)
F3 C59 F1 108.33(17)
F2 C59 F1 107.7(2)
F3 C59 S1 110.22(17)
F2 C59 S1 111.36(14)
F1 C59 S1 111.18(14)
F5 C60 F4 107.80(18)
F5 C60 F6 107.99(18)
F4 C60 F6 107.05(18)
F5 C60 S2 111.53(16)
F4 C60 S2 111.11(14)
F6 C60 S2 111.17(15)
N2 N1 Mo1 176.33(14)
N1 N2 H2A 119.6(15)
N1 N2 H2B 119.6(15)
H2A N2 H2B 120(2)
C2 N3 C8 119.91(14)
C2 N3 C1 122.41(15)
C8 N3 C1 117.46(14)
C15 N4 C21 112.55(14)
C15 N4 C14 119.50(14)
C21 N4 C14 112.74(14)
S1 O1 Mo1 147.43(8)
O3 S1 O2 117.69(9)
O3 S1 O1 113.32(8)
O2 S1 O1 113.36(8)
O3 S1 C59 104.06(10)
O2 S1 C59 104.14(9)
O1 S1 C59 101.93(9)
O4 S2 O5 115.28(9)
O4 S2 O6 115.81(9)
O5 S2 O6 114.11(8)
O4 S2 C60 102.64(10)
O5 S2 C60 102.87(10)
O6 S2 C60 103.60(9)
N1 Mo1 O1 178.88(6)
N1 Mo1 P1 93.42(5)
O1 Mo1 P1 87.49(3)
N1 Mo1 P2 94.31(5)
O1 Mo1 P2 86.52(4)
P1 Mo1 P2 78.520(16)
N1 Mo1 P3 88.61(5)
O1 Mo1 P3 90.55(3)
P1 Mo1 P3 174.333(16)
P2 Mo1 P3 96.060(16)
N1 Mo1 P4 95.48(5)
O1 Mo1 P4 83.78(4)
P1 Mo1 P4 94.785(16)
P2 Mo1 P4 168.452(15)
P3 Mo1 P4 90.284(16)
C27 P1 C14 106.26(8)
C27 P1 C1 102.76(8)
C14 P1 C1 103.59(8)
C27 P1 Mo1 111.18(6)
C14 P1 Mo1 110.92(6)
C1 P1 Mo1 120.91(6)
C31 P2 C29 106.50(10)
C31 P2 C28 104.56(10)
C29 P2 C28 103.82(9)
C31 P2 Mo1 108.30(6)
C29 P2 Mo1 122.99(8)
C28 P2 Mo1 109.20(6)
C33 P3 C40 103.38(8)
C33 P3 C34 99.62(8)
C40 P3 C34 103.16(8)
C33 P3 Mo1 109.72(6)
C40 P3 Mo1 120.76(6)
C34 P3 Mo1 117.39(6)
C46 P4 C53 102.96(9)
C46 P4 C47 102.63(9)
C53 P4 C47 102.05(8)
C46 P4 Mo1 111.31(7)
C53 P4 Mo1 114.79(6)
C47 P4 Mo1 120.97(6)

loop_
_geom_bond_atom_site_label_1
_geom_bond_atom_site_label_2
_geom_bond_distance
C1 N3 1.448(2)
C1 P1 1.8934(17)
C1 H1A 0.9900
C1 H1B 0.9900
C2 C3 1.400(3)
C2 C7 1.400(3)
C2 N3 1.401(2)
C3 C4 1.383(3)
C3 H3 0.9500
C4 C5 1.384(3)
C4 H4 0.9500
C5 C6 1.386(3)
C5 H5 0.9500
C6 C7 1.384(3)
C6 H6 0.9500
C7 H7 0.9500
C8 C13 1.388(3)
C8 C9 1.391(3)
C8 N3 1.434(2)
C9 C10 1.396(3)
C9 H9 0.9500
C10 C11 1.372(3)
C10 H10 0.9500
C11 C12 1.379(3)
C11 H11 0.9500
C12 C13 1.385(3)
C12 H12 0.9500
C13 H13 0.9500
C14 N4 1.464(2)
C14 P1 1.8539(17)
C14 H14A 0.9900
C14 H14B 0.9900
C15 C20 1.384(3)
C15 C16 1.398(3)
C15 N4 1.431(2)
C16 C17 1.378(3)
C16 H16 0.9500
C17 C18 1.373(3)
C17 H17 0.9500
C18 C19 1.377(3)
C18 H18 0.9500
C19 C20 1.391(3)
C19 H19 0.9500
C20 H20 0.9500
C21 C22 1.369(3)
C21 C26 1.390(3)
C21 N4 1.445(2)
C22 C23 1.404(3)
C22 H22 0.9500
C23 C24 1.368(4)
C23 H23 0.9500
C24 C25 1.354(4)
C24 H24 0.9500
C25 C26 1.371(3)
C25 H25 0.9500
C26 H26 0.9500
C27 C28 1.521(3)
C27 P1 1.8395(18)
C27 H27A 0.9900
C27 H27B 0.9900
C28 P2 1.8421(18)
C28 H28A 0.9900
C28 H28B 0.9900
C29 C30 1.532(3)
C29 P2 1.839(2)
C29 H29A 0.9900
C29 H29B 0.9900
C30 H30A 0.9800
C30 H30B 0.9800
C30 H30C 0.9800
C31 C32 1.538(5)
C31 C32A 1.560(7)
C31 P2 1.834(2)
C31 H31A 0.9900
C31 H31B 0.9900
C31 H31C 1.04(6)
C31 H31D 0.88(6)
C32 H32A 0.9800
C32 H32B 0.9800
C32 H32C 0.9800
C32A H32D 0.9800
C32A H32E 0.9800
C32A H32F 0.9800
C33 P3 1.8292(17)
C33 H33A 0.9800
C33 H33B 0.9800
C33 H33C 0.9800
C34 C39 1.392(3)
C34 C35 1.396(3)
C34 P3 1.8338(19)
C35 C36 1.385(3)
C35 H35 0.9500
C36 C37 1.383(3)
C36 H36 0.9500
C37 C38 1.378(3)
C37 H37 0.9500
C38 C39 1.389(3)
C38 H38 0.9500
C39 H39 0.9500
C40 C41 1.382(3)
C40 C45 1.386(3)
C40 P3 1.8303(19)
C41 C42 1.383(3)
C41 H41 0.9500
C42 C43 1.371(3)
C42 H42 0.9500
C43 C44 1.372(3)
C43 H43 0.9500
C44 C45 1.383(3)
C44 H44 0.9500
C45 H45 0.9500
C46 P4 1.8206(18)
C46 H46A 0.9800
C46 H46B 0.9800
C46 H46C 0.9800
C47 C48 1.392(3)
C47 C52 1.394(2)
C47 P4 1.8375(18)
C48 C49 1.391(3)
C48 H48 0.9500
C49 C50 1.375(3)
C49 H49 0.9500
C50 C51 1.382(3)
C50 H50 0.9500
C51 C52 1.386(3)
C51 H51 0.9500
C52 H52 0.9500
C53 C58 1.390(3)
C53 C54 1.400(2)
C53 P4 1.8371(18)
C54 C55 1.386(3)
C54 H54 0.9500
C55 C56 1.381(3)
C55 H55 0.9500
C56 C57 1.375(3)
C56 H56 0.9500
C57 C58 1.384(3)
C57 H57 0.9500
C58 H58 0.9500
C59 F3 1.328(2)
C59 F2 1.331(2)
C59 F1 1.334(3)
C59 S1 1.828(2)
C60 F5 1.324(2)
C60 F4 1.330(2)
C60 F6 1.336(3)
C60 S2 1.822(2)
N1 N2 1.308(2)
N1 Mo1 1.7407(14)
N2 H2A 0.84(2)
N2 H2B 0.86(2)
O1 S1 1.4735(12)
O1 Mo1 2.2405(11)
O2 S1 1.4289(14)
O3 S1 1.4277(15)
O4 S2 1.4299(15)
O5 S2 1.4399(13)
O6 S2 1.4446(14)
Mo1 P1 2.5158(5)
Mo1 P2 2.5260(5)
Mo1 P3 2.5470(5)
Mo1 P4 2.5544(5)

loop_
_platon_squeeze_void_nr
_platon_squeeze_void_average_x
_platon_squeeze_void_average_y
_platon_squeeze_void_average_z
_platon_squeeze_void_volume
_platon_squeeze_void_count_electrons
_platon_squeeze_void_content
1 0.000 1.000 0.500 481 139 '3 toluene molecules'
2 0.500 0.500 1.000 481 139 '3 toluene molecules'
